data_7127426
loop_
_publ_author_name
'Gao, Yuan'
'Zhang, Mengfan'
'Wang, Chaoyu'
'Yang, Zhen'
'Huang, Xianqiang'
'Feng, Ruokun'
'Qi, Chenze'

_publ_section_title
;
 Cobalt(ii)-catalyzed hydroarylation of 1,3-diynes and internal alkynes
 with picolinamides promoted by alcohol.
;
_journal_issue 91
_journal_name_full 'Chemical communications (Cambridge, England)'
_journal_page_first 14231
_journal_page_last 14234
_journal_paper_doi 10.1039/d0cc05616b
_journal_volume 56
_journal_year 2020
_chemical_formula_sum 'C27 H21 Cl N2 O3'
_chemical_formula_weight 456.91
_space_group_IT_number 14
_space_group_name_Hall '-P 2yn'
_space_group_name_H-M_alt 'P 1 21/n 1'
_symmetry_cell_setting monoclinic
_symmetry_space_group_name_H-M 'P 1 21/n 1'
_atom_sites_solution_hydrogens geom
_atom_sites_solution_primary direct
_atom_sites_solution_secondary difmap
_audit_creation_method SHELXL-97
_audit_update_record
;
2020-08-02 deposited with the CCDC.	2020-10-19 downloaded from the CCDC.
;
_cell_angle_alpha 90.00
_cell_angle_beta 95.5150(10)
_cell_angle_gamma 90.00
_cell_formula_units_Z 4
_cell_length_a 13.5100(11)
_cell_length_b 9.6529(8)
_cell_length_c 17.2677(15)
_cell_measurement_reflns_used 3597
_cell_measurement_temperature 298(2)
_cell_measurement_theta_max 25.954
_cell_measurement_theta_min 2.369
_cell_volume 2241.5(3)
_computing_structure_refinement 'SHELXL-97 (Sheldrick, 1997)'
_computing_structure_solution 'SHELXS-97 (Sheldrick, 1990)'
_diffrn_ambient_temperature 298(2)
_diffrn_measured_fraction_theta_full 0.999
_diffrn_measured_fraction_theta_max 0.999
_diffrn_measurement_device_type 'CCD area detector'
_diffrn_measurement_method 'phi and omega scans'
_diffrn_radiation_monochromator graphite
_diffrn_radiation_source 'fine-focus sealed tube'
_diffrn_radiation_type MoK\a
_diffrn_radiation_wavelength 0.71073
_diffrn_reflns_av_R_equivalents 0.0324
_diffrn_reflns_av_sigmaI/netI 0.0371
_diffrn_reflns_limit_h_max 16
_diffrn_reflns_limit_h_min -13
_diffrn_reflns_limit_k_max 9
_diffrn_reflns_limit_k_min -11
_diffrn_reflns_limit_l_max 20
_diffrn_reflns_limit_l_min -19
_diffrn_reflns_number 10842
_diffrn_reflns_theta_full 25.02
_diffrn_reflns_theta_max 25.02
_diffrn_reflns_theta_min 2.37
_exptl_absorpt_coefficient_mu 0.203
_exptl_absorpt_correction_T_max 0.9644
_exptl_absorpt_correction_T_min 0.9567
_exptl_absorpt_correction_type multi-scan
_exptl_absorpt_process_details sadabs
_exptl_crystal_colour colourless
_exptl_crystal_density_diffrn 1.354
_exptl_crystal_density_method 'not measured'
_exptl_crystal_description block
_exptl_crystal_F_000 952
_exptl_crystal_size_max 0.22
_exptl_crystal_size_mid 0.21
_exptl_crystal_size_min 0.18
_refine_diff_density_max 0.187
_refine_diff_density_min -0.283
_refine_diff_density_rms 0.035
_refine_ls_extinction_coef 0.0115(10)
_refine_ls_extinction_expression Fc^*^=kFc[1+0.001xFc^2^\l^3^/sin(2\q)]^-1/4^
_refine_ls_extinction_method SHELXL
_refine_ls_goodness_of_fit_ref 1.012
_refine_ls_hydrogen_treatment constr
_refine_ls_matrix_type full
_refine_ls_number_parameters 314
_refine_ls_number_reflns 3950
_refine_ls_number_restraints 40
_refine_ls_restrained_S_all 1.011
_refine_ls_R_factor_all 0.0655
_refine_ls_R_factor_gt 0.0374
_refine_ls_shift/su_max 0.000
_refine_ls_shift/su_mean 0.000
_refine_ls_structure_factor_coef Fsqd
_refine_ls_weighting_details 'calc w=1/[\s^2^(Fo^2^)+(0.0476P)^2^+0.4530P] where P=(Fo^2^+2Fc^2^)/3'
_refine_ls_weighting_scheme calc
_refine_ls_wR_factor_gt 0.0915
_refine_ls_wR_factor_ref 0.1063
_reflns_number_gt 2734
_reflns_number_total 3950
_reflns_threshold_expression >2sigma(I)
_cod_data_source_file d0cc05616b4.cif
_cod_data_source_block 180807b
_cod_depositor_comments
;
The following automatic conversions were performed:

data item '_symmetry_cell_setting' value 'Monoclinic' was changed to
'monoclinic' in accordance with the
/home/data/users/saulius/crontab/automatic-downloads/rss-feeds/RSC/lib/dictionaries/cif_core.dic
dictionary named 'cif_core.dic' version 2.4.2 last updated on
2011-04-26.

Automatic conversion script
Id: cif_fix_values 7556 2019-12-06 15:28:31Z antanas 

 Adding full bibliography for 7127425--7127427.cif.
;
_cod_original_sg_symbol_H-M 'P2(1)/n  '
_cod_database_code 7127426

loop_
_symmetry_equiv_pos_as_xyz
'x, y, z'
'-x+1/2, y+1/2, -z+1/2'
'-x, -y, -z'
'x-1/2, -y-1/2, z-1/2'

loop_
_atom_site_label
_atom_site_type_symbol
_atom_site_fract_x
_atom_site_fract_y
_atom_site_fract_z
_atom_site_U_iso_or_equiv
_atom_site_adp_type
_atom_site_occupancy
_atom_site_symmetry_multiplicity
_atom_site_calc_flag
_atom_site_refinement_flags
_atom_site_disorder_assembly
_atom_site_disorder_group
Cl1 Cl 0.40229(4) 0.31930(6) 0.04091(4) 0.0754(2) Uani 1 1 d . A .
N1 N 0.88607(11) 0.22421(15) 0.09543(9) 0.0447(4) Uani 1 1 d . . .
H1 H 0.9036 0.1686 0.0603 0.054 Uiso 1 1 calc R . .
N2 N 0.92378(12) 0.27998(19) -0.04878(10) 0.0566(5) Uani 1 1 d . . .
O1 O 0.86985(19) -0.0520(3) -0.14905(13) 0.0618(8) Uani 0.734(4) 1 d PDU A 1
O2 O 0.7114(11) 0.001(2) -0.1321(6) 0.0656(13) Uani 0.734(4) 1 d PU A 1
O1' O 0.8418(6) -0.1199(10) -0.1512(4) 0.0618(8) Uani 0.266(4) 1 d PD A 2
O2' O 0.702(3) 0.003(6) -0.1461(18) 0.0656(13) Uani 0.266(4) 1 d P A 2
O3 O 0.83044(13) 0.44413(15) 0.11242(10) 0.0730(5) Uani 1 1 d . . .
C1 C 0.78935(17) -0.0344(2) -0.10706(12) 0.0557(5) Uani 1 1 d . . .
C2 C 0.82298(14) -0.0535(2) -0.02426(11) 0.0473(5) Uani 1 1 d . A .
H2 H 0.8830 -0.1000 -0.0136 0.057 Uiso 1 1 calc R . .
C3 C 0.77833(13) -0.01259(18) 0.03798(10) 0.0390(4) Uani 1 1 d . . .
C4 C 0.81794(12) -0.06361(18) 0.11683(10) 0.0380(4) Uani 1 1 d . A .
C5 C 0.80643(14) -0.20196(19) 0.13154(11) 0.0459(5) Uani 1 1 d . . .
H5 H 0.7847 -0.2602 0.0905 0.055 Uiso 1 1 calc R A .
C6 C 0.82619(14) -0.2590(2) 0.20606(12) 0.0513(5) Uani 1 1 d . A .
H6 H 0.8204 -0.3539 0.2136 0.062 Uiso 1 1 calc R . .
C7 C 0.85379(14) -0.1748(2) 0.26686(12) 0.0511(5) Uani 1 1 d . . .
H7 H 0.8621 -0.2114 0.3169 0.061 Uiso 1 1 calc R A .
C8 C 0.87018(13) -0.0318(2) 0.25561(11) 0.0434(5) Uani 1 1 d . A .
C9 C 0.85616(12) 0.02612(18) 0.17941(10) 0.0379(4) Uani 1 1 d . . .
C10 C 0.88313(13) 0.16787(19) 0.17070(11) 0.0413(4) Uani 1 1 d . A .
C11 C 0.91321(14) 0.2466(2) 0.23491(12) 0.0514(5) Uani 1 1 d . . .
H11 H 0.9284 0.3397 0.2288 0.062 Uiso 1 1 calc R A .
C12 C 0.92113(16) 0.1887(2) 0.30909(13) 0.0597(6) Uani 1 1 d . A .
H12 H 0.9401 0.2442 0.3520 0.072 Uiso 1 1 calc R . .
C13 C 0.90172(15) 0.0533(2) 0.31963(12) 0.0545(5) Uani 1 1 d . . .
H13 H 0.9092 0.0159 0.3695 0.065 Uiso 1 1 calc R A .
C14 C 0.68489(13) 0.07117(18) 0.03640(10) 0.0377(4) Uani 1 1 d . A .
C15 C 0.66775(14) 0.18886(19) -0.00929(11) 0.0457(5) Uani 1 1 d . . .
H15 H 0.7150 0.2163 -0.0420 0.055 Uiso 1 1 calc R A .
C16 C 0.58201(15) 0.2658(2) -0.00710(12) 0.0506(5) Uani 1 1 d . A .
H16 H 0.5724 0.3459 -0.0367 0.061 Uiso 1 1 calc R . .
C17 C 0.51128(14) 0.2225(2) 0.03929(12) 0.0471(5) Uani 1 1 d . . .
C18 C 0.52453(14) 0.1059(2) 0.08467(11) 0.0478(5) Uani 1 1 d . A .
H18 H 0.4753 0.0766 0.1151 0.057 Uiso 1 1 calc R . .
C19 C 0.61263(13) 0.03278(19) 0.08420(11) 0.0424(5) Uani 1 1 d . . .
H19 H 0.6236 -0.0437 0.1166 0.051 Uiso 1 1 calc R A .
C20 C 0.86449(14) 0.3554(2) 0.07216(12) 0.0491(5) Uani 1 1 d . . .
C21 C 0.88625(14) 0.3841(2) -0.00992(12) 0.0499(5) Uani 1 1 d . . .
C22 C 0.86902(17) 0.5137(2) -0.04168(15) 0.0687(7) Uani 1 1 d . . .
H22 H 0.8428 0.5841 -0.0131 0.082 Uiso 1 1 calc R . .
C23 C 0.8913(2) 0.5368(3) -0.11650(18) 0.0857(8) Uani 1 1 d . . .
H23 H 0.8805 0.6234 -0.1393 0.103 Uiso 1 1 calc R . .
C24 C 0.9294(2) 0.4317(3) -0.15711(16) 0.0814(8) Uani 1 1 d . . .
H24 H 0.9448 0.4451 -0.2079 0.098 Uiso 1 1 calc R . .
C25 C 0.94459(17) 0.3051(3) -0.12121(14) 0.0685(7) Uani 1 1 d . . .
H25 H 0.9707 0.2335 -0.1490 0.082 Uiso 1 1 calc R . .
C26 C 0.8526(3) -0.0308(4) -0.2325(2) 0.0704(10) Uani 0.734(4) 1 d PDU A 1
H26A H 0.9138 -0.0002 -0.2524 0.085 Uiso 0.734(4) 1 calc PR A 1
H26B H 0.8031 0.0413 -0.2433 0.085 Uiso 0.734(4) 1 calc PR A 1
C27 C 0.8180(3) -0.1594(4) -0.2726(3) 0.0825(11) Uani 0.734(4) 1 d PDU A 1
H27A H 0.8682 -0.2296 -0.2638 0.124 Uiso 0.734(4) 1 calc PR A 1
H27B H 0.8055 -0.1421 -0.3274 0.124 Uiso 0.734(4) 1 calc PR A 1
H27C H 0.7579 -0.1902 -0.2526 0.124 Uiso 0.734(4) 1 calc PR A 1
C26' C 0.8165(9) -0.1248(13) -0.2335(5) 0.0704(10) Uani 0.266(4) 1 d PD A 2
H26C H 0.7455 -0.1408 -0.2437 0.085 Uiso 0.266(4) 1 calc PR A 2
H26D H 0.8506 -0.2022 -0.2548 0.085 Uiso 0.266(4) 1 calc PR A 2
C27' C 0.8436(8) 0.0078(11) -0.2745(7) 0.0825(11) Uani 0.266(4) 1 d PD A 2
H27D H 0.7987 0.0805 -0.2631 0.124 Uiso 0.266(4) 1 calc PR A 2
H27E H 0.8386 -0.0077 -0.3297 0.124 Uiso 0.266(4) 1 calc PR A 2
H27F H 0.9104 0.0341 -0.2567 0.124 Uiso 0.266(4) 1 calc PR A 2

loop_
_atom_site_aniso_label
_atom_site_aniso_U_11
_atom_site_aniso_U_22
_atom_site_aniso_U_33
_atom_site_aniso_U_23
_atom_site_aniso_U_13
_atom_site_aniso_U_12
Cl1 0.0522(3) 0.0721(4) 0.0995(5) -0.0083(3) -0.0058(3) 0.0185(3)
N1 0.0479(9) 0.0386(9) 0.0477(10) -0.0014(7) 0.0050(7) -0.0021(7)
N2 0.0502(10) 0.0635(12) 0.0569(12) 0.0070(9) 0.0085(8) -0.0076(9)
O1 0.0510(16) 0.093(2) 0.0425(10) -0.0067(14) 0.0098(10) 0.0031(13)
O2 0.051(3) 0.1102(14) 0.034(4) 0.000(4) -0.006(3) 0.015(2)
O1' 0.0510(16) 0.093(2) 0.0425(10) -0.0067(14) 0.0098(10) 0.0031(13)
O2' 0.051(3) 0.1102(14) 0.034(4) 0.000(4) -0.006(3) 0.015(2)
O3 0.0929(12) 0.0497(9) 0.0777(12) -0.0017(8) 0.0156(9) 0.0138(8)
C1 0.0522(13) 0.0713(15) 0.0441(13) -0.0026(11) 0.0071(10) 0.0062(11)
C2 0.0415(10) 0.0559(12) 0.0437(12) 0.0003(9) 0.0003(9) 0.0048(9)
C3 0.0387(10) 0.0372(10) 0.0400(11) 0.0009(8) -0.0011(8) -0.0053(8)
C4 0.0335(9) 0.0406(11) 0.0399(11) 0.0014(8) 0.0030(8) 0.0018(8)
C5 0.0455(11) 0.0434(12) 0.0481(12) -0.0006(9) 0.0004(9) -0.0004(8)
C6 0.0496(12) 0.0445(12) 0.0590(14) 0.0135(10) 0.0005(10) 0.0020(9)
C7 0.0489(12) 0.0572(13) 0.0464(12) 0.0137(10) -0.0001(9) 0.0095(10)
C8 0.0369(10) 0.0537(12) 0.0388(11) 0.0026(9) -0.0008(8) 0.0101(9)
C9 0.0310(9) 0.0436(11) 0.0387(11) -0.0003(8) 0.0016(7) 0.0063(8)
C10 0.0365(10) 0.0443(11) 0.0425(11) -0.0012(9) 0.0009(8) 0.0037(8)
C11 0.0511(12) 0.0468(12) 0.0547(14) -0.0089(10) -0.0038(9) 0.0022(9)
C12 0.0600(13) 0.0666(16) 0.0492(14) -0.0171(11) -0.0104(10) 0.0138(11)
C13 0.0571(13) 0.0635(15) 0.0410(12) -0.0013(10) -0.0043(9) 0.0175(11)
C14 0.0383(10) 0.0398(10) 0.0337(10) -0.0026(8) -0.0035(8) -0.0047(8)
C15 0.0411(11) 0.0490(12) 0.0457(12) 0.0084(9) -0.0023(8) -0.0046(9)
C16 0.0511(12) 0.0430(11) 0.0539(13) 0.0048(9) -0.0137(10) -0.0012(9)
C17 0.0391(11) 0.0468(12) 0.0525(12) -0.0096(10) -0.0105(9) 0.0026(9)
C18 0.0428(11) 0.0534(12) 0.0473(12) -0.0046(10) 0.0046(9) -0.0041(9)
C19 0.0451(11) 0.0393(10) 0.0420(11) 0.0011(8) 0.0000(8) -0.0026(8)
C20 0.0431(11) 0.0410(12) 0.0625(14) -0.0001(10) 0.0017(10) -0.0044(9)
C21 0.0402(11) 0.0475(12) 0.0608(14) 0.0075(10) -0.0016(9) -0.0093(9)
C22 0.0675(15) 0.0560(14) 0.0799(18) 0.0168(13) -0.0061(12) -0.0055(11)
C23 0.0848(19) 0.080(2) 0.088(2) 0.0369(17) -0.0119(16) -0.0182(16)
C24 0.0758(17) 0.103(2) 0.0643(17) 0.0238(17) 0.0022(13) -0.0274(16)
C25 0.0574(14) 0.0869(18) 0.0623(16) 0.0070(13) 0.0112(11) -0.0148(12)
C26 0.070(2) 0.098(3) 0.045(2) -0.006(2) 0.0116(17) 0.0069(19)
C27 0.080(2) 0.104(3) 0.062(3) -0.011(2) -0.0024(19) 0.018(2)
C26' 0.070(2) 0.098(3) 0.045(2) -0.006(2) 0.0116(17) 0.0069(19)
C27' 0.080(2) 0.104(3) 0.062(3) -0.011(2) -0.0024(19) 0.018(2)

loop_
_atom_type_symbol
_atom_type_description
_atom_type_scat_dispersion_real
_atom_type_scat_dispersion_imag
_atom_type_scat_source
C C 0.0033 0.0016 'International Tables Vol C Tables 4.2.6.8 and 6.1.1.4'
H H 0.0000 0.0000 'International Tables Vol C Tables 4.2.6.8 and 6.1.1.4'
N N 0.0061 0.0033 'International Tables Vol C Tables 4.2.6.8 and 6.1.1.4'
O O 0.0106 0.0060 'International Tables Vol C Tables 4.2.6.8 and 6.1.1.4'
Cl Cl 0.1484 0.1585 'International Tables Vol C Tables 4.2.6.8 and 6.1.1.4'

loop_
_geom_angle_atom_site_label_1
_geom_angle_atom_site_label_2
_geom_angle_atom_site_label_3
_geom_angle
_geom_angle_site_symmetry_1
_geom_angle_site_symmetry_3
_geom_angle_publ_flag
C20 N1 C10 127.57(17) . . ?
C20 N1 H1 116.2 . . ?
C10 N1 H1 116.2 . . ?
C25 N2 C21 117.4(2) . . ?
C1 O1 C26 116.5(2) . . ?
C1 O1' C26' 119.1(8) . . ?
O2 C1 O2' 8(2) . . ?
O2 C1 O1' 118.3(8) . . ?
O2' C1 O1' 111(2) . . ?
O2 C1 O1 125.5(7) . . ?
O2' C1 O1 117.7(18) . . ?
O1' C1 O1 32.0(3) . . ?
O2 C1 C2 126.1(7) . . ?
O2' C1 C2 134.0(18) . . ?
O1' C1 C2 109.8(4) . . ?
O1 C1 C2 108.1(2) . . ?
C3 C2 C1 128.44(18) . . ?
C3 C2 H2 115.8 . . ?
C1 C2 H2 115.8 . . ?
C2 C3 C14 126.00(17) . . ?
C2 C3 C4 118.86(16) . . ?
C14 C3 C4 114.90(15) . . ?
C5 C4 C9 119.04(17) . . ?
C5 C4 C3 116.85(16) . . ?
C9 C4 C3 123.71(16) . . ?
C4 C5 C6 122.53(19) . . ?
C4 C5 H5 118.7 . . ?
C6 C5 H5 118.7 . . ?
C7 C6 C5 119.39(19) . . ?
C7 C6 H6 120.3 . . ?
C5 C6 H6 120.3 . . ?
C6 C7 C8 121.03(19) . . ?
C6 C7 H7 119.5 . . ?
C8 C7 H7 119.5 . . ?
C13 C8 C7 120.05(18) . . ?
C13 C8 C9 119.86(18) . . ?
C7 C8 C9 120.08(18) . . ?
C8 C9 C10 117.43(16) . . ?
C8 C9 C4 117.54(16) . . ?
C10 C9 C4 125.01(16) . . ?
C11 C10 N1 119.82(17) . . ?
C11 C10 C9 120.29(18) . . ?
N1 C10 C9 119.72(16) . . ?
C10 C11 C12 120.7(2) . . ?
C10 C11 H11 119.6 . . ?
C12 C11 H11 119.6 . . ?
C13 C12 C11 121.0(2) . . ?
C13 C12 H12 119.5 . . ?
C11 C12 H12 119.5 . . ?
C12 C13 C8 120.48(19) . . ?
C12 C13 H13 119.8 . . ?
C8 C13 H13 119.8 . . ?
C19 C14 C15 117.87(17) . . ?
C19 C14 C3 119.01(16) . . ?
C15 C14 C3 123.09(16) . . ?
C16 C15 C14 121.26(18) . . ?
C16 C15 H15 119.4 . . ?
C14 C15 H15 119.4 . . ?
C17 C16 C15 119.14(19) . . ?
C17 C16 H16 120.4 . . ?
C15 C16 H16 120.4 . . ?
C16 C17 C18 121.56(18) . . ?
C16 C17 Cl1 118.89(16) . . ?
C18 C17 Cl1 119.55(16) . . ?
C17 C18 C19 118.64(18) . . ?
C17 C18 H18 120.7 . . ?
C19 C18 H18 120.7 . . ?
C18 C19 C14 121.45(17) . . ?
C18 C19 H19 119.3 . . ?
C14 C19 H19 119.3 . . ?
O3 C20 N1 124.8(2) . . ?
O3 C20 C21 121.79(18) . . ?
N1 C20 C21 113.44(18) . . ?
N2 C21 C22 122.8(2) . . ?
N2 C21 C20 116.97(17) . . ?
C22 C21 C20 120.2(2) . . ?
C23 C22 C21 118.6(3) . . ?
C23 C22 H22 120.7 . . ?
C21 C22 H22 120.7 . . ?
C24 C23 C22 119.5(2) . . ?
C24 C23 H23 120.3 . . ?
C22 C23 H23 120.3 . . ?
C23 C24 C25 118.5(3) . . ?
C23 C24 H24 120.8 . . ?
C25 C24 H24 120.8 . . ?
N2 C25 C24 123.3(3) . . ?
N2 C25 H25 118.3 . . ?
C24 C25 H25 118.3 . . ?
O1 C26 C27 111.1(4) . . ?
O1 C26 H26A 109.4 . . ?
C27 C26 H26A 109.4 . . ?
O1 C26 H26B 109.4 . . ?
C27 C26 H26B 109.4 . . ?
H26A C26 H26B 108.0 . . ?
O1' C26' C27' 112.9(11) . . ?
O1' C26' H26C 109.0 . . ?
C27' C26' H26C 109.0 . . ?
O1' C26' H26D 109.0 . . ?
C27' C26' H26D 109.0 . . ?
H26C C26' H26D 107.8 . . ?
C26' C27' H27D 109.5 . . ?
C26' C27' H27E 109.5 . . ?
H27D C27' H27E 109.5 . . ?
C26' C27' H27F 109.5 . . ?
H27D C27' H27F 109.5 . . ?
H27E C27' H27F 109.5 . . ?

loop_
_geom_bond_atom_site_label_1
_geom_bond_atom_site_label_2
_geom_bond_distance
_geom_bond_site_symmetry_2
_geom_bond_publ_flag
Cl1 C17 1.7462(19) . ?
N1 C20 1.352(2) . ?
N1 C10 1.413(2) . ?
N1 H1 0.8600 . ?
N2 C25 1.330(3) . ?
N2 C21 1.336(3) . ?
O1 C1 1.374(3) . ?
O1 C26 1.453(4) . ?
O2 C1 1.152(14) . ?
O1' C1 1.367(8) . ?
O1' C26' 1.430(8) . ?
O2' C1 1.35(4) . ?
O3 C20 1.221(2) . ?
C1 C2 1.470(3) . ?
C2 C3 1.341(2) . ?
C2 H2 0.9300 . ?
C3 C14 1.497(2) . ?
C3 C4 1.498(2) . ?
C4 C5 1.371(2) . ?
C4 C9 1.441(2) . ?
C5 C6 1.402(3) . ?
C5 H5 0.9300 . ?
C6 C7 1.352(3) . ?
C6 H6 0.9300 . ?
C7 C8 1.414(3) . ?
C7 H7 0.9300 . ?
C8 C13 1.410(3) . ?
C8 C9 1.426(2) . ?
C9 C10 1.428(3) . ?
C10 C11 1.373(3) . ?
C11 C12 1.392(3) . ?
C11 H11 0.9300 . ?
C12 C13 1.348(3) . ?
C12 H12 0.9300 . ?
C13 H13 0.9300 . ?
C14 C19 1.388(2) . ?
C14 C15 1.390(2) . ?
C15 C16 1.379(3) . ?
C15 H15 0.9300 . ?
C16 C17 1.370(3) . ?
C16 H16 0.9300 . ?
C17 C18 1.374(3) . ?
C18 C19 1.384(3) . ?
C18 H18 0.9300 . ?
C19 H19 0.9300 . ?
C20 C21 1.501(3) . ?
C21 C22 1.376(3) . ?
C22 C23 1.373(4) . ?
C22 H22 0.9300 . ?
C23 C24 1.362(4) . ?
C23 H23 0.9300 . ?
C24 C25 1.377(4) . ?
C24 H24 0.9300 . ?
C25 H25 0.9300 . ?
C26 C27 1.475(5) . ?
C26 H26A 0.9700 . ?
C26 H26B 0.9700 . ?
C27 H27A 0.9600 . ?
C27 H27B 0.9600 . ?
C27 H27C 0.9600 . ?
C26' C27' 1.525(9) . ?
C26' H26C 0.9700 . ?
C26' H26D 0.9700 . ?
C27' H27D 0.9600 . ?
C27' H27E 0.9600 . ?
C27' H27F 0.9600 . ?
